data_2312764
loop_
_publ_author_name
'Vlahakis, Niko'
'Qu, Songrong'
'Richards, Logan S.'
'Moraes, Lygia Silva de'
'Cascio, Duilio'
'Nelson, Hosea M.'
'Rodriguez, Jose A.'

_publ_section_title
;
 Fast event-based electron counting for small-molecule structure
 determination by MicroED.
;
_journal_coeditor_code YP3239
_journal_issue 'Pt 3'
_journal_name_full 'Acta crystallographica. Section C, Structural chemistry'
_journal_page_first 116
_journal_page_last 130
_journal_paper_doi 10.1107/S2053229624012300
_journal_volume 81
_journal_year 2025
_chemical_absolute_configuration rm
_chemical_formula_iupac 'C36 H54 N2 O2'
_chemical_formula_moiety 'C36 H54 N2 O2'
_chemical_formula_sum 'C36 H54 N2 O2'
_chemical_formula_weight 546.81
_chemical_name_common '(<i>S</i>,<i>S</i>)-Jacobsen's Ligand'
_chemical_name_systematic
;
(<i>S</i>,<i>S</i>)-(+)-<i>N</i>,<i>N</i>'-Bis(3,5-di-<i>tert</i>-\
butylsalicylidene)-1,2-cyclohexanediaminomanganese(III) chloride
;
_space_group_crystal_system orthorhombic
_space_group_IT_number 19
_space_group_name_Hall 'P 2ac 2ab'
_space_group_name_H-M_alt 'P 21 21 21'
_atom_sites_solution_hydrogens mixed
_audit_creation_method SHELXL-2019/3
_cell_angle_alpha 90
_cell_angle_beta 90
_cell_angle_gamma 90
_cell_formula_units_Z 4
_cell_length_a 7.160(2)
_cell_length_b 19.4400(19)
_cell_length_c 29.780(3)
_cell_measurement_reflns_used 13767
_cell_measurement_temperature 293
_cell_measurement_theta_max 0.837
_cell_measurement_theta_min 0.044
_cell_volume 4145.1(13)
_computing_structure_refinement
;
SHELXL2019 (Sheldrick, 2015<i>b</i>)
;
_diffrn_ambient_temperature 293
_diffrn_measured_fraction_theta_full 0.824
_diffrn_measured_fraction_theta_max 0.824
_diffrn_measurement_device_type TEM
_diffrn_measurement_method 'continuous rotation 3D ED'
_diffrn_radiation_type electron
_diffrn_radiation_wavelength 0.0251
_diffrn_reflns_av_R_equivalents 0.0994
_diffrn_reflns_av_unetI/netI 0.1254
_diffrn_reflns_limit_h_max 8
_diffrn_reflns_limit_h_min -8
_diffrn_reflns_limit_k_max 22
_diffrn_reflns_limit_k_min -22
_diffrn_reflns_limit_l_max 31
_diffrn_reflns_limit_l_min -31
_diffrn_reflns_number 13767
_diffrn_reflns_theta_full 0.837
_diffrn_reflns_theta_max 0.837
_diffrn_reflns_theta_min 0.044
_diffrn_source FEG
_diffrn_standards_decay_% 0
_diffrn_standards_interval_count 0
_diffrn_standards_interval_time 0
_diffrn_standards_number 0
_exptl_absorpt_coefficient_mu 0.000
_exptl_absorpt_correction_type none
_exptl_crystal_colour yellow
_exptl_crystal_density_diffrn 0.876
_exptl_crystal_description rod
_exptl_crystal_F_000 509
_exptl_crystal_size_max 0.010
_exptl_crystal_size_mid 0.0007
_exptl_crystal_size_min 0.00015
_refine_diff_density_max 0.101
_refine_diff_density_min -0.096
_refine_ls_abs_structure_details
;
 All f" are zero, so absolute structure could not be determined
;
_refine_ls_extinction_coef 1934(19)
_refine_ls_extinction_expression Fc^*^=kFc[1+0.001xFc^2^\l^3^/sin(2\q)]^-1/4^
_refine_ls_extinction_method
;
SHELXL2019 (Sheldrick, 2015<i>b</i>)
;
_refine_ls_goodness_of_fit_ref 1.053
_refine_ls_hydrogen_treatment mixed
_refine_ls_matrix_type full
_refine_ls_number_parameters 382
_refine_ls_number_reflns 5692
_refine_ls_number_restraints 0
_refine_ls_restrained_S_all 1.053
_refine_ls_R_factor_all 0.1707
_refine_ls_R_factor_gt 0.1167
_refine_ls_shift/su_max 0.001
_refine_ls_shift/su_mean 0.000
_refine_ls_structure_factor_coef Fsqd
_refine_ls_weighting_details 'w=1/[\s^2^(Fo^2^)+(0.2000P)^2^] where P=(Fo^2^+2Fc^2^)/3'
_refine_ls_weighting_scheme calc
_refine_ls_wR_factor_gt 0.3180
_refine_ls_wR_factor_ref 0.3641
_reflns_number_gt 2894
_reflns_number_total 5692
_reflns_threshold_expression 'I > 2\s(I)'
_cod_data_source_file yp3239.cif
_cod_data_source_block a_1
_cod_depositor_comments 'Adding full bibliography for 2312763--2312764.cif.'
_cod_database_code 2312764
_shelx_space_group_comment
;
The symmetry employed for this shelxl refinement is uniquely defined
by the following loop, which should always be used as a source of
symmetry information in preference to the above space-group names.
They are only intended as comments.
;

loop_
_space_group_symop_operation_xyz
'x, y, z'
'x+1/2, -y+1/2, -z'
'-x, y+1/2, -z+1/2'
'-x+1/2, -y, z+1/2'

loop_
_atom_site_type_symbol
_atom_site_label
_atom_site_fract_x
_atom_site_fract_y
_atom_site_fract_z
_atom_site_U_iso_or_equiv
_atom_site_adp_type
_atom_site_calc_flag
_atom_site_occupancy
_atom_site_disorder_assembly
_atom_site_disorder_group
N N1 0.5613(11) 0.1014(5) 0.0765(4) 0.072(3) Uani d 1 . .
C C30 0.116(3) -0.2062(11) -0.0438(13) 0.244(19) Uani d 1 . .
H H22A 0.044779 -0.247895 -0.042927 0.366 Uiso calc 1 . .
H H22B 0.114682 -0.184834 -0.014747 0.366 Uiso calc 1 . .
H H22C 0.242977 -0.216593 -0.052029 0.366 Uiso calc 1 . .
C C27 0.284(4) 0.1004(9) -0.2012(7) 0.157(8) Uani d 1 . .
H H20A 0.339915 0.057323 -0.209225 0.235 Uiso calc 1 . .
H H20B 0.373071 0.128296 -0.185537 0.235 Uiso calc 1 . .
H H20C 0.243208 0.123828 -0.227819 0.235 Uiso calc 1 . .
C C31 0.044(3) -0.1938(10) -0.1291(9) 0.176(10) Uani d 1 . .
H H23A -0.074293 -0.213499 -0.136753 0.264 Uiso calc 1 . .
H H23B 0.137123 -0.229503 -0.127907 0.264 Uiso calc 1 . .
H H23C 0.079207 -0.160516 -0.151342 0.264 Uiso calc 1 . .
C C5 0.7089(12) 0.1446(6) 0.0511(5) 0.073(3) Uani d 1 . .
H H5 0.648056 0.186745 0.040423 0.088 Uiso calc 1 . .
C C9 0.2552(13) 0.0240(5) 0.1296(5) 0.069(3) Uani d 1 . .
C C13 0.2352(13) 0.1307(5) 0.1782(4) 0.071(3) Uani d 1 . .
H H8 0.283511 0.173576 0.185779 0.086 Uiso calc 1 . .
O O1 0.3329(18) -0.0122(5) 0.0929(4) 0.085(3) Uani d 1 . .
H H25 0.411(13) 0.009(5) 0.083(4) 0.13(4) Uiso d 1 . .
C C32 -0.182(3) -0.1393(11) -0.0706(14) 0.217(15) Uani d 1 . .
H H5A -0.229687 -0.111318 -0.094568 0.325 Uiso calc 1 . .
H H5B -0.194821 -0.115105 -0.042657 0.325 Uiso calc 1 . .
H H5C -0.251953 -0.181496 -0.069194 0.325 Uiso calc 1 . .
C C18 0.5311(14) 0.0252(5) -0.0273(4) 0.070(3) Uani d 1 . .
H H16 0.569550 -0.008962 -0.007521 0.084 Uiso calc 1 . .
C C19 0.3722(15) 0.0079(5) -0.0590(4) 0.068(3) Uani d 1 . .
C C11 0.0204(15) 0.0348(5) 0.1920(5) 0.071(3) Uani d 1 . .
H H9 -0.075810 0.015357 0.208745 0.085 Uiso calc 1 . .
C C6 0.8830(10) 0.1667(5) 0.0824(4) 0.067(3) Uani d 1 . .
H H6B 0.839438 0.198303 0.105340 0.081 Uiso calc 1 . .
H H6A 0.931551 0.126161 0.097397 0.081 Uiso calc 1 . .
C C28 -0.080(4) 0.0478(10) -0.1953(9) 0.219(16) Uani d 1 . .
H H24A -0.115288 0.074544 -0.221043 0.329 Uiso calc 1 . .
H H24B -0.183730 0.044888 -0.174938 0.329 Uiso calc 1 . .
H H24C -0.044837 0.002402 -0.204718 0.329 Uiso calc 1 . .
C C78 0.4701(12) 0.1322(5) 0.1117(4) 0.066(3) Uani d 1 . .
H H7 0.498828 0.177523 0.118956 0.079 Uiso calc 1 . .
C C8 0.3214(13) 0.0940(5) 0.1397(5) 0.073(4) Uani d 1 . .
N N12 0.6198(11) 0.0850(5) -0.0256(4) 0.069(3) Uani d 1 . .
C C10 0.0988(14) -0.0060(4) 0.1555(5) 0.080(4) Uani d 1 . .
C C24 0.2800(18) -0.0612(5) -0.0565(5) 0.088(4) Uani d 1 . .
H H17 0.324177 -0.092411 -0.035323 0.106 Uiso calc 1 . .
C C2 1.1141(12) 0.1542(6) 0.0133(6) 0.100(5) Uani d 1 . .
H H2A 1.212487 0.177408 -0.003146 0.120 Uiso calc 1 . .
H H2B 1.163762 0.111257 0.024808 0.120 Uiso calc 1 . .
C C016 0.3211(16) 0.0541(5) -0.0957(5) 0.081(4) Uani d 1 . .
C C12 0.0826(14) 0.1048(6) 0.2045(5) 0.080(4) Uani d 1 . .
C C4 0.7778(11) 0.1000(6) 0.0064(5) 0.077(3) Uani d 1 . .
H H4 0.826317 0.055809 0.017087 0.092 Uiso calc 1 . .
O O2 0.4048(17) 0.1176(5) -0.1017(5) 0.088(3) Uani d 1 . .
H H26 0.496(12) 0.115(4) -0.075(4) 0.12(2) Uiso d 1 . .
C C22 0.0796(18) -0.0316(7) -0.1214(5) 0.092(4) Uani d 1 . .
H H18 -0.013445 -0.045457 -0.141228 0.111 Uiso calc 1 . .
C C25 0.105(2) 0.0864(6) -0.1688(6) 0.104(5) Uani d 1 . .
C C33 0.0162(18) -0.0814(5) 0.1395(6) 0.091(5) Uani d 1 . .
C C1 1.0463(14) 0.2021(6) 0.0548(6) 0.094(5) Uani d 1 . .
H H1A 1.151287 0.210756 0.074629 0.113 Uiso calc 1 . .
H H1B 1.003340 0.246026 0.043302 0.113 Uiso calc 1 . .
C C14 -0.0191(18) 0.1447(5) 0.2445(5) 0.083(4) Uani d 1 . .
C C23 0.1359(16) -0.0811(5) -0.0831(5) 0.078(3) Uani d 1 . .
C C3 0.9452(13) 0.1392(7) -0.0189(5) 0.081(3) Uani d 1 . .
H H3B 0.988097 0.111178 -0.043788 0.097 Uiso calc 1 . .
H H3A 0.899057 0.182231 -0.030982 0.097 Uiso calc 1 . .
C C21 0.1626(15) 0.0339(5) -0.1278(5) 0.077(4) Uani d 1 . .
C C29 0.0297(19) -0.1559(6) -0.0793(6) 0.108(5) Uani d 1 . .
C C36 0.170(3) -0.1384(6) 0.1427(7) 0.137(7) Uani d 1 . .
H H14A 0.280629 -0.123222 0.127530 0.206 Uiso calc 1 . .
H H14B 0.124977 -0.179896 0.128910 0.206 Uiso calc 1 . .
H H14C 0.198090 -0.147204 0.173707 0.206 Uiso calc 1 . .
C C35 -0.156(2) -0.1034(6) 0.1748(8) 0.144(8) Uani d 1 . .
H H13A -0.202894 -0.148120 0.166911 0.215 Uiso calc 1 . .
H H13B -0.255648 -0.070353 0.172670 0.215 Uiso calc 1 . .
H H13C -0.109386 -0.104317 0.204965 0.215 Uiso calc 1 . .
C C34 -0.072(2) -0.0786(7) 0.0907(7) 0.117(5) Uani d 1 . .
H H15A 0.021516 -0.089474 0.068807 0.175 Uiso calc 1 . .
H H15B -0.120250 -0.033283 0.085053 0.175 Uiso calc 1 . .
H H15C -0.172358 -0.111415 0.088638 0.175 Uiso calc 1 . .
C C26 0.023(3) 0.1578(7) -0.1493(6) 0.124(6) Uani d 1 . .
H H19A -0.014689 0.186796 -0.173826 0.186 Uiso calc 1 . .
H H19B 0.117152 0.180621 -0.131992 0.186 Uiso calc 1 . .
H H19C -0.083403 0.148338 -0.130606 0.186 Uiso calc 1 . .
C C15 0.075(4) 0.2204(10) 0.2538(11) 0.248(18) Uani d 1 . .
H H10A 0.208919 0.216395 0.252995 0.373 Uiso calc 1 . .
H H10B 0.037160 0.236882 0.282777 0.373 Uiso calc 1 . .
H H10C 0.035044 0.252106 0.231085 0.373 Uiso calc 1 . .
C C17 -0.236(2) 0.1485(9) 0.2322(8) 0.153(8) Uani d 1 . .
H H12A -0.267128 0.194540 0.223357 0.229 Uiso calc 1 . .
H H12B -0.308813 0.135651 0.257895 0.229 Uiso calc 1 . .
H H12C -0.261845 0.117495 0.207864 0.229 Uiso calc 1 . .
C C16 0.001(4) 0.1014(9) 0.2916(7) 0.155(8) Uani d 1 . .
H H11A -0.047346 0.055777 0.287475 0.233 Uiso calc 1 . .
H H11B -0.068564 0.124260 0.314799 0.233 Uiso calc 1 . .
H H11C 0.130046 0.098955 0.300032 0.233 Uiso calc 1 . .

loop_
_atom_site_aniso_label
_atom_site_aniso_U_11
_atom_site_aniso_U_22
_atom_site_aniso_U_33
_atom_site_aniso_U_12
_atom_site_aniso_U_13
_atom_site_aniso_U_23
N1 0.056(4) 0.072(5) 0.087(10) -0.002(4) 0.008(5) 0.012(5)
C30 0.20(2) 0.131(14) 0.41(5) -0.049(14) -0.02(2) 0.13(2)
C27 0.27(3) 0.143(13) 0.057(15) -0.007(14) 0.016(16) 0.019(9)
C31 0.201(17) 0.162(15) 0.16(3) -0.085(14) 0.068(18) -0.046(15)
C5 0.050(5) 0.089(7) 0.081(11) 0.003(5) -0.006(6) 0.001(6)
C9 0.071(5) 0.077(6) 0.059(11) -0.001(5) 0.016(6) 0.001(5)
C13 0.075(6) 0.065(5) 0.074(10) -0.011(5) 0.027(6) -0.036(5)
O1 0.110(7) 0.077(6) 0.068(10) 0.001(6) 0.021(7) 0.000(5)
C32 0.142(13) 0.168(17) 0.34(5) -0.010(13) 0.09(2) 0.01(2)
C18 0.090(6) 0.072(6) 0.049(9) 0.008(6) 0.013(7) 0.004(5)
C19 0.096(6) 0.063(6) 0.046(9) -0.003(5) -0.027(7) 0.012(5)
C11 0.082(6) 0.072(6) 0.060(10) -0.014(5) 0.026(6) 0.004(5)
C6 0.044(4) 0.084(6) 0.073(10) 0.010(4) 0.002(5) 0.002(5)
C28 0.35(4) 0.135(14) 0.18(3) 0.054(17) -0.18(3) -0.014(13)
C78 0.062(5) 0.077(6) 0.059(9) -0.014(5) 0.009(6) -0.016(5)
C8 0.061(5) 0.075(6) 0.084(12) -0.008(5) -0.001(6) 0.004(6)
N12 0.055(4) 0.087(6) 0.065(9) 0.002(4) 0.009(5) 0.000(5)
C10 0.086(6) 0.041(5) 0.112(13) -0.009(5) 0.015(7) 0.009(5)
C24 0.112(8) 0.070(6) 0.083(12) 0.001(6) -0.011(9) -0.001(6)
C2 0.038(4) 0.101(8) 0.160(18) -0.014(5) 0.010(7) 0.018(8)
C016 0.092(7) 0.076(6) 0.075(13) -0.007(6) -0.017(7) -0.037(6)
C12 0.073(6) 0.093(7) 0.075(12) -0.004(5) 0.007(7) -0.019(6)
C4 0.049(4) 0.090(7) 0.091(12) 0.018(5) 0.001(6) -0.001(6)
O2 0.110(7) 0.095(7) 0.061(10) -0.023(5) -0.009(7) 0.025(5)
C22 0.112(8) 0.132(10) 0.033(11) -0.027(7) -0.022(7) -0.006(7)
C25 0.141(11) 0.085(8) 0.087(15) 0.013(7) -0.010(10) -0.021(7)
C33 0.110(8) 0.057(6) 0.105(15) -0.015(6) 0.037(9) -0.008(6)
C1 0.057(5) 0.086(7) 0.139(15) 0.000(5) 0.004(7) 0.015(8)
C14 0.112(8) 0.079(7) 0.059(11) 0.010(6) 0.014(7) 0.005(6)
C23 0.093(7) 0.083(7) 0.059(11) 0.008(6) -0.022(8) -0.005(6)
C3 0.066(5) 0.122(9) 0.054(10) 0.006(6) 0.014(6) 0.003(6)
C21 0.082(6) 0.075(6) 0.072(12) -0.001(5) -0.003(7) -0.017(6)
C29 0.113(8) 0.079(7) 0.131(17) -0.018(7) 0.013(10) -0.028(8)
C36 0.204(15) 0.069(8) 0.139(19) -0.007(9) 0.039(15) -0.019(8)
C35 0.148(11) 0.071(7) 0.21(2) -0.023(8) 0.075(14) -0.034(10)
C34 0.141(11) 0.099(9) 0.111(17) -0.041(8) 0.012(11) -0.027(8)
C26 0.167(12) 0.109(9) 0.096(17) 0.037(10) -0.006(12) -0.017(8)
C15 0.33(3) 0.141(14) 0.27(4) -0.028(18) 0.17(3) -0.12(2)
C17 0.119(11) 0.179(15) 0.16(2) 0.044(11) 0.018(12) -0.054(14)
C16 0.23(2) 0.141(12) 0.094(18) 0.072(14) 0.022(15) -0.028(10)

loop_
_atom_type_symbol
_atom_type_description
_atom_type_scat_dispersion_real
_atom_type_scat_dispersion_imag
_atom_type_scat_source
C C 0.0000 0.0000 'International Tables Vol C Tables 4.2.6.8 and 6.1.1.4'
N N 0.0000 0.0000 'International Tables Vol C Tables 4.2.6.8 and 6.1.1.4'
O O 0.0000 0.0000 'International Tables Vol C Tables 4.2.6.8 and 6.1.1.4'
H H 0.0000 0.0000 'International Tables Vol C Tables 4.2.6.8 and 6.1.1.4'

loop_
_geom_angle_atom_site_label_1
_geom_angle_atom_site_label_2
_geom_angle_atom_site_label_3
_geom_angle_site_symmetry_1
_geom_angle_site_symmetry_3
_geom_angle
_geom_angle_publ_flag
C78 N1 C5 . . 117.4(9) ?
N1 C5 C6 . . 112.9(10) ?
N1 C5 C4 . . 108.0(8) ?
C6 C5 C4 . . 111.8(7) ?
O1 C9 C8 . . 119.5(9) ?
O1 C9 C10 . . 120.3(10) ?
C8 C9 C10 . . 120.1(10) ?
C12 C13 C8 . . 124.6(9) ?
N12 C18 C19 . . 125.4(10) ?
C016 C19 C24 . . 118.5(9) ?
C016 C19 C18 . . 121.1(8) ?
C24 C19 C18 . . 119.9(9) ?
C10 C11 C12 . . 124.8(9) ?
C1 C6 C5 . . 112.6(11) ?
N1 C78 C8 . . 122.0(9) ?
C9 C8 C13 . . 118.0(9) ?
C9 C8 C78 . . 123.9(10) ?
C13 C8 C78 . . 118.1(8) ?
C18 N12 C4 . . 123.6(10) ?
C11 C10 C9 . . 117.8(8) ?
C11 C10 C33 . . 124.1(9) ?
C9 C10 C33 . . 118.0(11) ?
C23 C24 C19 . . 124.1(11) ?
C3 C2 C1 . . 110.0(8) ?
O2 C016 C19 . . 122.4(10) ?
O2 C016 C21 . . 117.9(12) ?
C19 C016 C21 . . 119.7(9) ?
C13 C12 C11 . . 114.6(10) ?
C13 C12 C14 . . 125.7(9) ?
C11 C12 C14 . . 119.7(9) ?
N12 C4 C3 . . 110.8(11) ?
N12 C4 C5 . . 112.6(7) ?
C3 C4 C5 . . 110.4(9) ?
C21 C22 C23 . . 123.3(10) ?
C26 C25 C27 . . 110.9(13) ?
C26 C25 C21 . . 110.9(14) ?
C27 C25 C21 . . 110.4(11) ?
C26 C25 C28 . . 105.0(12) ?
C27 C25 C28 . . 114.2(18) ?
C21 C25 C28 . . 105.3(12) ?
C36 C33 C34 . . 111.2(12) ?
C36 C33 C10 . . 111.1(11) ?
C34 C33 C10 . . 112.2(10) ?
C36 C33 C35 . . 107.3(10) ?
C34 C33 C35 . . 106.7(13) ?
C10 C33 C35 . . 108.0(11) ?
C6 C1 C2 . . 111.5(9) ?
C17 C14 C12 . . 107.1(12) ?
C17 C14 C16 . . 107.8(15) ?
C12 C14 C16 . . 110.5(10) ?
C17 C14 C15 . . 113.4(14) ?
C12 C14 C15 . . 111.9(11) ?
C16 C14 C15 . . 106.2(16) ?
C24 C23 C22 . . 116.9(10) ?
C24 C23 C29 . . 124.2(11) ?
C22 C23 C29 . . 118.7(10) ?
C2 C3 C4 . . 112.1(11) ?
C22 C21 C016 . . 117.1(11) ?
C22 C21 C25 . . 123.5(10) ?
C016 C21 C25 . . 119.4(10) ?
C30 C29 C32 . . 113(2) ?
C30 C29 C23 . . 114.5(13) ?
C32 C29 C23 . . 106.1(11) ?
C30 C29 C31 . . 107.4(18) ?
C32 C29 C31 . . 107(2) ?
C23 C29 C31 . . 107.6(13) ?

loop_
_geom_bond_atom_site_label_1
_geom_bond_atom_site_label_2
_geom_bond_site_symmetry_2
_geom_bond_distance
_geom_bond_publ_flag
N1 C78 . 1.374(16) ?
N1 C5 . 1.548(15) ?
C30 C29 . 1.57(3) ?
C27 C25 . 1.62(3) ?
C31 C29 . 1.66(3) ?
C5 C6 . 1.615(14) ?
C5 C4 . 1.663(19) ?
C9 O1 . 1.414(16) ?
C9 C8 . 1.472(14) ?
C9 C10 . 1.479(15) ?
C13 C12 . 1.436(16) ?
C13 C8 . 1.484(17) ?
C32 C29 . 1.57(2) ?
C18 N12 . 1.327(13) ?
C18 C19 . 1.515(16) ?
C19 C016 . 1.461(18) ?
C19 C24 . 1.498(14) ?
C11 C10 . 1.458(17) ?
C11 C12 . 1.478(15) ?
C6 C1 . 1.587(15) ?
C28 C25 . 1.71(3) ?
C78 C8 . 1.542(16) ?
N12 C4 . 1.506(16) ?
C10 C33 . 1.652(15) ?
C24 C23 . 1.358(17) ?
C2 C3 . 1.571(17) ?
C2 C1 . 1.62(2) ?
C016 O2 . 1.384(15) ?
C016 C21 . 1.534(17) ?
C12 C14 . 1.598(18) ?
C4 C3 . 1.607(16) ?
C22 C21 . 1.419(16) ?
C22 C23 . 1.545(19) ?
C25 C26 . 1.616(18) ?
C25 C21 . 1.64(2) ?
C33 C36 . 1.57(2) ?
C33 C34 . 1.59(3) ?
C33 C35 . 1.68(2) ?
C14 C17 . 1.60(2) ?
C14 C16 . 1.64(2) ?
C14 C15 . 1.64(2) ?
C23 C29 . 1.645(16) ?
